data_4502308
loop_
_publ_author_name
'Demadis, Konstantinos D.'
'Papadaki, Maria'
'Aranda, Miguel A. G.'
'Cabeza, Aurelio'
'Olivera-Pastor, Pascual'
'Sanakis, Yiannis'

_publ_section_title
;
 Stepwise Topotactic Transformations (1D to 3D) in Copper
 Carboxyphosphonate Materials: Structural Correlations
;
_journal_issue 1
_journal_name_full 'Crystal Growth &amp; Design'
_journal_page_first 357
_journal_paper_doi 10.1021/cg900943x
_journal_volume 10
_journal_year 2010
_chemical_formula_sum 'C2 Cu O6 P'
_chemical_formula_weight 214.54
_chemical_name_systematic ' ?'
_space_group_IT_number 61
_symmetry_cell_setting orthorhombic
_symmetry_space_group_name_Hall '-P 2ac 2ab'
_symmetry_space_group_name_H-M 'P b c a'
_audit_creation_date 2007-12-02T18:39
_audit_creation_method 'from EXP file using GSAS2CIF'
_audit_update_record ' 2007-12-02T18:39  Initial CIF as created by GSAS2CIF'
_cell_angle_alpha 90.0
_cell_angle_beta 90.0
_cell_angle_gamma 90.0
_cell_formula_units_Z 8
_cell_length_a 8.60953(13)
_cell_length_b 9.89223(14)
_cell_length_c 11.73140(16)
_cell_volume 999.13(2)
_computing_structure_refinement GSAS
_diffrn_radiation_probe x-ray
_diffrn_radiation_wavelength 1.5406
_exptl_absorpt_correction_T_max 1.00000
_exptl_absorpt_correction_T_min 1.00000
_exptl_absorpt_process_details
;   GSAS Absorption/surface roughness correction: function number 0
 No correction is applied.
;
_pd_block_id 2007-12-02T18:39|CUHPAA_DESH|au|
_pd_calc_method 'Rietveld Refinement'
_pd_instr_location ' ?'
_pd_meas_2theta_range_inc 0.017
_pd_meas_2theta_range_max 109.98399
_pd_meas_2theta_range_min 13.016
_pd_phase_name N2C10P4O12CaH26(H2O)
_pd_proc_2theta_range_inc 0.017
_pd_proc_2theta_range_max 110.10661
_pd_proc_2theta_range_min 13.13861
_pd_proc_info_datetime 2007-12-02T18:39:38
_pd_proc_info_excluded_regions ' ?'
_pd_proc_ls_background_function
;   GSAS Background function number 7 with 36 terms.
 Linear interpolation
      1:    1031.55     2:    689.516     3:    693.984     4:    863.264    
      5:    1153.12     6:    1156.59     7:    1429.25     8:    1133.67    
      9:    1413.69    10:    1000.98    11:    850.493    12:    995.105    
     13:    721.413    14:    900.961    15:    703.387    16:    684.608    
     17:    688.072    18:    803.043    19:    776.247    20:    667.711    
     21:    694.267    22:    604.168    23:    580.036    24:    444.943    
     25:    526.807    26:    411.055    27:    388.841    28:    429.940    
     29:    428.792    30:    403.244    31:    445.357    32:    428.905    
     33:    411.152    34:    415.432    35:    450.620    36:    396.224    
;
_pd_proc_ls_peak_cutoff 0.00300
_pd_proc_ls_pref_orient_corr
;   March-Dollase
 AXIS  1 Ratio=   0.98927  h= 0.000  k= 0.000  l= 1.000
 Prefered orientation correction range: Min=   0.98397, Max=   1.03285
;
_pd_proc_ls_profile_function
;
 CW Profile function number 3 with  19 terms
 Pseudovoigt profile coefficients as parameterized in
 P. Thompson, D.E. Cox & J.B. Hastings (1987). J. Appl. Cryst.,20,79-83.
 Asymmetry correction of L.W. Finger, D.E. Cox & A. P. Jephcoat (1994).
 J. Appl. Cryst.,27,892-900.
 Peak tails are ignored  where the intensity is below 0.0030 times the peak
   Aniso. broadening axis   0.0   0.0   1.0
;
_pd_proc_ls_prof_R_factor 0.0504
_pd_proc_ls_prof_wR_expected 0.0222
_pd_proc_ls_prof_wR_factor 0.0657
_pd_spec_mounting ' ?'
_refine_ls_goodness_of_fit_all 3.02
_refine_ls_matrix_type full
_refine_ls_number_parameters 76
_refine_ls_number_restraints 17
_refine_ls_R_Fsqd_factor 0.03556
_refine_ls_shift/su_max 0.41
_refine_ls_shift/su_mean 0.02
_reflns_d_resolution_high 0.940
_reflns_d_resolution_low 5.866
_reflns_limit_h_max 9
_reflns_limit_h_min 0
_reflns_limit_k_max 10
_reflns_limit_k_min 0
_reflns_limit_l_max 12
_reflns_limit_l_min 0
_reflns_number_total 630
_cod_data_source_file cg900943x_si_002.cif
_cod_data_source_block '[Cu(HPAA)}'
_cod_depositor_comments
;
The following automatic conversions were performed:

'_geom_bond_publ_flag' value 'N' changed to 'n' according to
/home/saulius/struct/CIF-dictionaries/cif_core.dic dictionary named
'cif_core.dic' version 2.4.2 from 2011-04-26 (28
times).

'_geom_angle_publ_flag' value 'N' changed to 'n' according
to /home/saulius/struct/CIF-dictionaries/cif_core.dic dictionary
named 'cif_core.dic' version 2.4.2 from 2011-04-26 (22 times).

Automatic conversion script
Id: cif_fix_values 1715 2011-07-08 13:25:40Z adriana 
;
_cod_original_cell_volume 999.133(29)
_cod_database_code 4502308

loop_
_symmetry_equiv_pos_site_id
_symmetry_equiv_pos_as_xyz
1 +x,+y,+z
2 -x+1/2,+y+1/2,+z
3 +x,-y+1/2,+z+1/2
4 -x+1/2,-y,+z+1/2
-1 -x,-y,-z
-2 +x+1/2,-y+1/2,-z
-3 -x,+y+1/2,-z+1/2
-4 +x+1/2,+y,-z+1/2

loop_
_atom_site_type_symbol
_atom_site_label
_atom_site_fract_x
_atom_site_fract_y
_atom_site_fract_z
_atom_site_occupancy
_atom_site_thermal_displace_type
_atom_site_U_iso_or_equiv
_atom_site_symmetry_multiplicity
Cu Cu 0.11464(15) 0.08953(13) 0.08884(9) 1.0 Uiso 0.0050(4) 8
P P 0.28236(24) 0.29151(22) -0.07618(21) 1.0 Uiso 0.0013(5) 8
O O1 0.4165(5) 0.3561(4) -0.01365(34) 1.0 Uiso 0.0013(5) 8
O O2 0.1353(5) 0.3840(4) -0.06162(33) 1.0 Uiso 0.0013(5) 8
O O3 0.2489(5) 0.1460(4) -0.0405(4) 1.0 Uiso 0.0013(5) 8
C C1 0.3305(6) 0.2147(6) 0.2709(4) 1.0 Uiso 0.0013(5) 8
C C2 0.3779(8) 0.0717(6) 0.2366(6) 1.0 Uiso 0.0013(5) 8
O OC2 -0.0098(6) 0.0128(5) 0.2215(4) 1.0 Uiso 0.0013(5) 8
O OC1 0.3022(6) 0.0074(5) 0.1620(4) 1.0 Uiso 0.0013(5) 8
O OH 0.1992(5) 0.2553(5) 0.2088(4) 1.0 Uiso 0.0013(5) 8

loop_
_atom_type_symbol
_atom_type_number_in_cell
_atom_type_scat_dispersion_real
_atom_type_scat_dispersion_imag
_atom_type_scat_Cromer_Mann_a1
_atom_type_scat_Cromer_Mann_a2
_atom_type_scat_Cromer_Mann_a3
_atom_type_scat_Cromer_Mann_a4
_atom_type_scat_Cromer_Mann_b1
_atom_type_scat_Cromer_Mann_b2
_atom_type_scat_Cromer_Mann_b3
_atom_type_scat_Cromer_Mann_b4
_atom_type_scat_Cromer_Mann_c
_atom_type_scat_source
Cu 8.0 0.000 0.000 13.3380 3.58280 7.16760 0.24700 5.61580 11.3966 1.67350 64.8126 1.19100 International_Tables_Vol_C
P 8.0 0.000 0.000 6.43450 1.90670 4.17910 27.1570 1.78000 0.52600 1.49080 68.1645 1.11490 International_Tables_Vol_C
O 48.0 0.000 0.000 3.04850 13.2771 2.28680 5.70110 1.54630 0.32390 0.86700 32.9089 0.25080 International_Tables_Vol_C
C 16.0 0.000 0.000 2.31000 20.8439 1.02000 10.2075 1.58860 0.56870 0.86500 51.6512 0.21560 International_Tables_Vol_C

loop_
_geom_angle_atom_site_label_1
_geom_angle_atom_site_label_2
_geom_angle_atom_site_label_3
_geom_angle
_geom_angle_site_symmetry_1
_geom_angle_site_symmetry_3
_geom_angle_publ_flag
O1 Cu O3 94.80(18) -2_565 1_555 n
O1 Cu OC2 89.35(18) -2_565 1_555 n
O1 Cu OC1 171.66(19) -2_565 1_555 n
O3 Cu OC2 173.86(19) 1_555 1_555 n
O3 Cu OC1 88.44(19) 1_555 1_555 n
OC2 Cu OC1 86.85(19) 1_555 1_555 n
O1 P O2 108.49(27) 1_555 1_555 n
O1 P O3 114.25(29) 1_555 1_555 n
O1 P C1 108.35(29) 1_555 3_554 n
O2 P O3 111.52(26) 1_555 1_555 n
O2 P C1 107.86(27) 1_555 3_554 n
O3 P C1 106.13(28) 1_555 3_554 n
Cu O1 P 123.60(27) -2_654 1_555 n
Cu O3 P 125.74(27) 1_555 1_555 n
P C1 C2 106.6(4) 3_555 1_555 n
P C1 OH 109.5(4) 3_555 1_555 n
C2 C1 OH 110.1(5) 1_555 1_555 n
C1 C2 OC2 122.9(6) 1_555 -4_656 n
C1 C2 OC1 120.8(5) 1_555 1_555 n
OC2 C2 OC1 116.4(6) -4_656 1_555 n
Cu OC2 C2 122.8(5) 1_555 -4_556 n
Cu OC1 C2 120.6(4) 1_555 1_555 n

loop_
_geom_bond_atom_site_label_1
_geom_bond_atom_site_label_2
_geom_bond_distance
_geom_bond_site_symmetry_2
_geom_bond_publ_flag
Cu O1 1.994(4) -2_455 n
Cu O3 1.988(4) 1_555 n
Cu OC2 2.036(5) 1_555 n
Cu OC1 2.001(5) 1_555 n
Cu OH 2.280(5) 1_555 n
P O1 1.510(4) 1_555 n
P O2 1.571(4) 1_555 n
P O3 1.5262(33) 1_555 n
P C1 1.842(4) 3_554 n
O1 Cu 1.994(4) -2_555 n
O1 P 1.510(4) 1_555 n
O2 P 1.571(4) 1_555 n
O3 Cu 1.988(4) 1_555 n
O3 P 1.5262(33) 1_555 n
C1 P 1.842(4) 3_555 n
C1 C2 1.526(5) 1_555 n
C1 OH 1.404(5) 1_555 n
C2 C1 1.526(5) 1_555 n
C2 OC2 1.232(5) -4_555 n
C2 OC1 1.263(5) 1_555 n
OC2 Cu 2.036(5) 1_555 n
OC2 C2 1.232(5) -4_455 n
OC2 OC1 2.119(6) -4_455 n
OC1 Cu 2.001(5) 1_555 n
OC1 C2 1.263(5) 1_555 n
OC1 OC2 2.119(6) -4_555 n
OH Cu 2.280(5) 1_555 n
OH C1 1.404(5) 1_555 n
